data_1507174
loop_
_publ_author_name
'Ma, Yingjie'
'Chi, Xiaodong'
'Yan, Xuzhou'
'Liu, Jiyong'
'Yao, Yong'
'Chen, Weixiang'
'Huang, Feihe'
'Hou, Jun-Li'

_publ_section_title
;
 per-Hydroxylated Pillar[6]arene: Synthesis, X-ray Crystal Structure, and
 Host-Guest Complexation.
;
_journal_issue 6
_journal_name_full 'Organic letters'
_journal_page_first 1532
_journal_page_last 1535
_journal_paper_doi 10.1021/ol300263z
_journal_volume 14
_journal_year 2012
_chemical_formula_moiety 'C42 H24 O12'
_chemical_formula_sum 'C42 H24 O12'
_chemical_formula_weight 720.61
_chemical_name_systematic
; 
 ? 
;
_space_group_IT_number 175
_symmetry_cell_setting hexagonal
_symmetry_space_group_name_Hall '-P 6'
_symmetry_space_group_name_H-M 'P 6/m'
_atom_sites_solution_hydrogens geom
_atom_sites_solution_primary direct
_atom_sites_solution_secondary difmap
_audit_creation_method SHELXL-97
_cell_angle_alpha 90.00
_cell_angle_beta 90.00
_cell_angle_gamma 120.00
_cell_formula_units_Z 1
_cell_length_a 13.5604(5)
_cell_length_b 13.5604(5)
_cell_length_c 9.2104(5)
_cell_measurement_reflns_used 3477
_cell_measurement_temperature 293(2)
_cell_measurement_theta_max 29.5690
_cell_measurement_theta_min 2.8049
_cell_volume 1466.74(11)
_computing_cell_refinement 'CrysAlis PRO (Agilent Technologies, 2011)'
_computing_data_collection 'CrysAlis PRO'
_computing_data_reduction 'CrysAlis PRO'
_computing_molecular_graphics 'OLEX2 (Dolomanov et al., 2009)'
_computing_publication_material OLEX2
_computing_structure_refinement 'SHELXL-97 (Sheldrick, 2008)'
_computing_structure_solution 'SHELXS-97 (Sheldrick, 2008)'
_diffrn_ambient_temperature 293(2)
_diffrn_detector_area_resol_mean 10.3592
_diffrn_measured_fraction_theta_full 0.998
_diffrn_measured_fraction_theta_max 0.998
_diffrn_measurement_device_type 'Xcalibur, Atlas, Gemini ultra'
_diffrn_measurement_method '\w scans'
_diffrn_radiation_monochromator graphite
_diffrn_radiation_source 'fine-focus sealed tube'
_diffrn_radiation_type MoK\a
_diffrn_radiation_wavelength 0.71073
_diffrn_reflns_av_R_equivalents 0.0363
_diffrn_reflns_av_sigmaI/netI 0.0121
_diffrn_reflns_limit_h_max 15
_diffrn_reflns_limit_h_min -16
_diffrn_reflns_limit_k_max 16
_diffrn_reflns_limit_k_min -14
_diffrn_reflns_limit_l_max 11
_diffrn_reflns_limit_l_min -11
_diffrn_reflns_number 14580
_diffrn_reflns_theta_full 25.32
_diffrn_reflns_theta_max 25.32
_diffrn_reflns_theta_min 2.81
_exptl_absorpt_coefficient_mu 0.061
_exptl_absorpt_correction_T_max 0.9850
_exptl_absorpt_correction_T_min 0.9791
_exptl_absorpt_correction_type multi-scan
_exptl_absorpt_process_details
;
CrysAlis PRO (Agilent Technologies, 2011) 
;
_exptl_crystal_colour yellow
_exptl_crystal_density_diffrn 0.816
_exptl_crystal_density_method 'not measured'
_exptl_crystal_description platelet
_exptl_crystal_F_000 372
_exptl_crystal_size_max 0.35
_exptl_crystal_size_mid 0.26
_exptl_crystal_size_min 0.25
_platon_squeeze_details
;
;
_refine_diff_density_max 0.355
_refine_diff_density_min -0.440
_refine_diff_density_rms 0.095
_refine_ls_extinction_method none
_refine_ls_goodness_of_fit_ref 1.806
_refine_ls_hydrogen_treatment mixed
_refine_ls_matrix_type full
_refine_ls_number_parameters 57
_refine_ls_number_reflns 965
_refine_ls_number_restraints 0
_refine_ls_restrained_S_all 1.806
_refine_ls_R_factor_all 0.1161
_refine_ls_R_factor_gt 0.1084
_refine_ls_shift/su_max 0.005
_refine_ls_shift/su_mean 0.001
_refine_ls_structure_factor_coef Fsqd
_refine_ls_weighting_details 'calc w=1/[\s^2^(Fo^2^)+(0.2000P)^2^+0.0000P] where P=(Fo^2^+2Fc^2^)/3'
_refine_ls_weighting_scheme calc
_refine_ls_wR_factor_gt 0.3783
_refine_ls_wR_factor_ref 0.3902
_reflns_number_gt 826
_reflns_number_total 965
_reflns_threshold_expression >2sigma(I)
_cod_data_source_file ol300263z_si_002.cif
_cod_data_source_block 111116_myj
_cod_original_cell_volume 1466.75(10)
_cod_database_code 1507174

loop_
_symmetry_equiv_pos_as_xyz
'x, y, z'
'x-y, x, z'
'-y, x-y, z'
'-x, -y, z'
'-x+y, -x, z'
'y, -x+y, z'
'-x, -y, -z'
'-x+y, -x, -z'
'y, -x+y, -z'
'x, y, -z'
'x-y, x, -z'
'-y, x-y, -z'

loop_
_atom_site_label
_atom_site_type_symbol
_atom_site_fract_x
_atom_site_fract_y
_atom_site_fract_z
_atom_site_U_iso_or_equiv
_atom_site_adp_type
_atom_site_occupancy
_atom_site_symmetry_multiplicity
_atom_site_calc_flag
_atom_site_refinement_flags
O1 O 0.4149(4) 0.3443(4) 0.2579(5) 0.0630(14) Uani 0.50 1 d P
H1 H 0.4380 0.2993 0.2470 0.094 Uiso 0.50 1 calc PR
O2 O 0.4343(4) 0.1560(3) -0.2593(4) 0.0614(14) Uani 0.50 1 d P
H2 H 0.4152 0.1092 -0.3251 0.092 Uiso 0.50 1 calc PR
C1 C 0.3792(2) 0.3625(2) 0.1288(3) 0.0393(11) Uani 1 1 d .
C2 C 0.4156(2) 0.3384(2) 0.0000 0.0325(11) Uani 1 2 d S
C3 C 0.4948(3) 0.2902(2) 0.0000 0.0361(12) Uani 1 2 d S
H3B H 0.5434 0.3187 0.0849 0.043 Uiso 0.50 1 calc PR
H3A H 0.5434 0.3187 -0.0849 0.043 Uiso 0.50 1 calc PR
C4 C 0.4368(2) 0.1612(2) 0.0000 0.0316(11) Uani 1 2 d S
C5 C 0.4109(2) 0.1011(2) -0.1282(3) 0.0398(11) Uani 1 1 d .

loop_
_atom_site_aniso_label
_atom_site_aniso_U_11
_atom_site_aniso_U_22
_atom_site_aniso_U_33
_atom_site_aniso_U_23
_atom_site_aniso_U_13
_atom_site_aniso_U_12
O1 0.089(3) 0.081(3) 0.050(3) -0.001(2) -0.009(2) 0.066(2)
O2 0.105(3) 0.038(2) 0.039(2) 0.0051(16) 0.013(2) 0.034(2)
C1 0.0380(16) 0.0397(16) 0.0440(19) -0.0042(9) -0.0058(9) 0.0223(12)
C2 0.0252(16) 0.0224(16) 0.047(2) 0.000 0.000 0.0099(12)
C3 0.0277(16) 0.0257(17) 0.055(2) 0.000 0.000 0.0132(13)
C4 0.0226(16) 0.0275(18) 0.046(2) 0.000 0.000 0.0135(13)
C5 0.0391(15) 0.0317(16) 0.047(2) 0.0031(9) 0.0058(9) 0.0163(11)

loop_
_atom_type_symbol
_atom_type_description
_atom_type_scat_dispersion_real
_atom_type_scat_dispersion_imag
_atom_type_scat_source
C C 0.0033 0.0016 'International Tables Vol C Tables 4.2.6.8 and 6.1.1.4'
H H 0.0000 0.0000 'International Tables Vol C Tables 4.2.6.8 and 6.1.1.4'
O O 0.0106 0.0060 'International Tables Vol C Tables 4.2.6.8 and 6.1.1.4'

loop_
_geom_angle_atom_site_label_1
_geom_angle_atom_site_label_2
_geom_angle_atom_site_label_3
_geom_angle
_geom_angle_site_symmetry_1
_geom_angle_site_symmetry_3
O1 C1 C2 120.5(3) . .
O1 C1 C5 118.5(3) . 11
C2 C1 C5 120.9(2) . 11
C1 C2 C1 117.8(3) 10 .
C1 C2 C3 121.11(14) 10 .
C1 C2 C3 121.11(14) . .
C2 C3 C4 115.3(3) . .
C5 C4 C5 118.0(3) . 10
C5 C4 C3 120.97(15) . .
C5 C4 C3 120.97(15) 10 .
O2 C5 C4 120.8(3) . .
O2 C5 C1 118.0(2) . 9
C4 C5 C1 121.2(2) . 9

loop_
_geom_bond_atom_site_label_1
_geom_bond_atom_site_label_2
_geom_bond_distance
_geom_bond_site_symmetry_2
O1 C1 1.352(5) .
O2 C5 1.370(4) .
C1 C2 1.386(3) .
C1 C5 1.390(4) 11
C2 C1 1.386(3) 10
C2 C3 1.510(4) .
C3 C4 1.517(4) .
C4 C5 1.378(3) .
C4 C5 1.378(3) 10
C5 C1 1.390(4) 9

loop_
_platon_squeeze_void_nr
_platon_squeeze_void_average_x
_platon_squeeze_void_average_y
_platon_squeeze_void_average_z
_platon_squeeze_void_volume
_platon_squeeze_void_count_electrons
_platon_squeeze_void_content
1 0.000 0.000 -0.067 454 64 ' '
2 0.333 0.667 0.500 94 19 ' '
3 0.667 0.333 0.500 94 19 ' '
